data_7713503
loop_
_publ_author_name
'Kikuchi, Kazuma'
'Imoto, Hiroaki'
'Naka, Kensuke'

_publ_section_title
;
 Robust and highly emissive copper(I) halide 1D-coordination polymers with
 triphenylarsine and a series of bridging N-heteroaromatic co-ligands
;
_journal_name_full 'Dalton Transactions'
_journal_paper_doi 10.1039/D3DT00784G
_journal_year 2023
_chemical_formula_moiety 'C22 H18 As Br Cu N'
_chemical_formula_sum 'C22 H18 As Br Cu N'
_chemical_formula_weight 514.74
_space_group_crystal_system triclinic
_space_group_IT_number 2
_space_group_name_Hall '-P 1'
_space_group_name_H-M_alt 'P -1'
_atom_sites_solution_hydrogens geom
_atom_sites_solution_primary dual
_audit_creation_date 2021-08-01
_audit_creation_method
;
Olex2 1.3-ac4
(compiled 2020.11.27 svn.r5f609507 for Rigaku Oxford Diffraction, GUI svn.r6214)
;
_audit_update_record
;
2023-02-19 deposited with the CCDC.	2023-07-18 downloaded from the CCDC.
;
_cell_angle_alpha 79.127(4)
_cell_angle_beta 73.630(5)
_cell_angle_gamma 65.301(6)
_cell_formula_units_Z 2
_cell_length_a 8.2303(7)
_cell_length_b 9.6677(5)
_cell_length_c 14.0746(6)
_cell_measurement_reflns_used 2135
_cell_measurement_temperature 93.15
_cell_measurement_theta_max 29.5760
_cell_measurement_theta_min 2.7980
_cell_volume 972.96(12)
_computing_cell_refinement 'CrysAlisPro 1.171.41.113a (Rigaku OD, 2021)'
_computing_data_collection 'CrysAlisPro 1.171.41.113a (Rigaku OD, 2021)'
_computing_data_reduction 'CrysAlisPro 1.171.41.113a (Rigaku OD, 2021)'
_computing_molecular_graphics 'Olex2 1.3-ac4 (Dolomanov et al., 2009)'
_computing_publication_material 'Olex2 1.3-ac4 (Dolomanov et al., 2009)'
_computing_structure_refinement 'SHELXL 2018/3 (Sheldrick, 2015)'
_computing_structure_solution 'SHELXT 2018/2 (Sheldrick, 2018)'
_diffrn_ambient_temperature 93.15
_diffrn_detector 'CCD plate'
_diffrn_measured_fraction_theta_full 0.995
_diffrn_measured_fraction_theta_max 0.860
_diffrn_measurement_details
;
List of Runs (angles in degrees, time in seconds):

  # Type    Start    End  Width  t~exp~   \w     \q     \k     \f   Frames
#--------------------------------------------------------------------------
  1  \w     90.00 117.00   0.10    6.50    --   30.00  54.00-150.00  270
  2  \w    -71.00  35.00   0.10    6.50    --   30.00  54.00 -30.00 1060
  3  \w    -73.00  31.00   0.10    6.50    --   30.00  54.00  90.00 1040
  4  \w    -68.00  35.00   0.10    6.50    --   30.00  54.00-150.00 1030
;
_diffrn_measurement_device 'two-circle diffractometer'
_diffrn_measurement_device_type 'XtaLAB Mini (JP)'
_diffrn_measurement_method '\w scans'
_diffrn_orient_matrix_type 'CrysAlisPro convention (1999,Acta A55,543-557)'
_diffrn_orient_matrix_UB_11 0.0908856000
_diffrn_orient_matrix_UB_12 -0.0098334000
_diffrn_orient_matrix_UB_13 -0.0011656000
_diffrn_orient_matrix_UB_21 -0.0299626000
_diffrn_orient_matrix_UB_22 0.0795042000
_diffrn_orient_matrix_UB_23 0.0035106000
_diffrn_orient_matrix_UB_31 -0.0182042000
_diffrn_orient_matrix_UB_32 -0.0121304000
_diffrn_orient_matrix_UB_33 0.0525696000
_diffrn_radiation_monochromator graphite
_diffrn_radiation_probe x-ray
_diffrn_radiation_type 'Mo K\a'
_diffrn_radiation_wavelength 0.71073
_diffrn_reflns_av_R_equivalents 0.0561
_diffrn_reflns_av_unetI/netI 0.1394
_diffrn_reflns_Laue_measured_fraction_full 0.995
_diffrn_reflns_Laue_measured_fraction_max 0.860
_diffrn_reflns_limit_h_max 12
_diffrn_reflns_limit_h_min -10
_diffrn_reflns_limit_k_max 12
_diffrn_reflns_limit_k_min -14
_diffrn_reflns_limit_l_max 19
_diffrn_reflns_limit_l_min -20
_diffrn_reflns_number 8202
_diffrn_reflns_point_group_measured_fraction_full 0.995
_diffrn_reflns_point_group_measured_fraction_max 0.860
_diffrn_reflns_theta_full 25.242
_diffrn_reflns_theta_max 32.704
_diffrn_reflns_theta_min 2.670
_diffrn_source 'fine-focus sealed X-ray tube'
_diffrn_source_type 'Rigaku (Mo) X-ray Source'
_exptl_absorpt_coefficient_mu 4.868
_exptl_absorpt_correction_T_max 0.930
_exptl_absorpt_correction_T_min 0.873
_exptl_absorpt_correction_type analytical
_exptl_absorpt_process_details
;
CrysAlisPro 1.171.41.113a (Rigaku Oxford Diffraction, 2021)
Analytical numeric absorption correction using a multifaceted crystal
model based on expressions derived by R.C. Clark & J.S. Reid.
(Clark, R. C. & Reid, J. S. (1995). Acta Cryst. A51, 887-897)
Empirical absorption correction using spherical harmonics,
implemented in SCALE3 ABSPACK scaling algorithm.
;
_exptl_crystal_colour orange
_exptl_crystal_colour_primary orange
_exptl_crystal_density_diffrn 1.757
_exptl_crystal_description plate
_exptl_crystal_F_000 508
_exptl_crystal_size_max 0.171
_exptl_crystal_size_mid 0.145
_exptl_crystal_size_min 0.09
_refine_diff_density_max 2.439
_refine_diff_density_min -1.237
_refine_diff_density_rms 0.199
_refine_ls_extinction_method none
_refine_ls_goodness_of_fit_ref 1.000
_refine_ls_hydrogen_treatment constr
_refine_ls_matrix_type full
_refine_ls_number_parameters 199
_refine_ls_number_reflns 6170
_refine_ls_number_restraints 129
_refine_ls_restrained_S_all 0.992
_refine_ls_R_factor_all 0.1060
_refine_ls_R_factor_gt 0.0650
_refine_ls_shift/su_max 0.001
_refine_ls_shift/su_mean 0.000
_refine_ls_structure_factor_coef Fsqd
_refine_ls_weighting_details 'w=1/[\s^2^(Fo^2^)+(0.0335P)^2^] where P=(Fo^2^+2Fc^2^)/3'
_refine_ls_weighting_scheme calc
_refine_ls_wR_factor_gt 0.1314
_refine_ls_wR_factor_ref 0.1599
_reflns_Friedel_coverage 0.000
_reflns_number_gt 3633
_reflns_number_total 6170
_reflns_threshold_expression 'I > 2\s(I)'
_cod_data_source_file d3dt00784g2.cif
_cod_data_source_block '[Cu2Br2(AsPh3)2(nap)]n_93K'
_cod_database_code 7713503
_shelx_shelxl_version_number 2018/3
_chemical_oxdiff_formula CHAsCuBrN
_shelx_space_group_comment
;
The symmetry employed for this shelxl refinement is uniquely defined
by the following loop, which should always be used as a source of
symmetry information in preference to the above space-group names.
They are only intended as comments.
;
_shelx_estimated_absorpt_t_max 0.668
_shelx_estimated_absorpt_t_min 0.490
_reflns_odcompleteness_completeness 99.94
_reflns_odcompleteness_iscentric 1
_reflns_odcompleteness_theta 26.32
_olex2_refinement_description
;
1. Fixed Uiso
 At 1.2 times of:
  All C(H) groups
2. Rigid body (RIGU) restrains
 C12, C7, C8, C9, C10, C11
 with sigma for 1-2 distances of 0.004 and sigma for 1-3 distances of 0.004
 C6, C5, C4, C3, C2, C1
 with sigma for 1-2 distances of 0.004 and sigma for 1-3 distances of 0.004
 C18, C13, C14, C15, C16, C17
 with sigma for 1-2 distances of 0.004 and sigma for 1-3 distances of 0.004
 N1, C22, C21, C20, C19, C19, C20, C21, C22, N1
 with sigma for 1-2 distances of 0.004 and sigma for 1-3 distances of 0.004
3.a Aromatic/amide H refined with riding coordinates:
 C12(H12), C11(H11), C10(H10), C9(H9), C8(H8), C14(H14), C15(H15), C16(H16),
 C17(H17), C18(H18), C21(H21), C20(H20), C2(H2), C3(H3), C4(H4), C5(H5), C6(H6),
  C22(H22)
3.b Fitted hexagon refined as free rotating group:
 C7(C12,C11,C10,C9,C8), C13(C14,C15,C16,C17,C18), C1(C2,C3,C4,C5,C6)
;
_olex2_submission_special_instructions 'No special instructions were received'
_oxdiff_exptl_absorpt_empirical_details
;
Empirical correction (ABSPACK) includes:
- Absorption correction using spherical harmonics
- Frame scaling
;
_oxdiff_exptl_absorpt_empirical_full_max 1.183
_oxdiff_exptl_absorpt_empirical_full_min 0.767

loop_
_space_group_symop_operation_xyz
'x, y, z'
'-x, -y, -z'

loop_
_atom_site_label
_atom_site_type_symbol
_atom_site_fract_x
_atom_site_fract_y
_atom_site_fract_z
_atom_site_U_iso_or_equiv
_atom_site_adp_type
_atom_site_occupancy
_atom_site_site_symmetry_order
_atom_site_calc_flag
_atom_site_refinement_flags_posn
_atom_site_refinement_flags_adp
_atom_site_refinement_flags_occupancy
_atom_site_disorder_assembly
_atom_site_disorder_group
Br1 Br 0.38520(8) 0.39546(6) 0.44991(4) 0.02561(15) Uani 1 1 d . . . . .
As1 As 0.41285(7) 0.32991(6) 0.72832(4) 0.02049(14) Uani 1 1 d . . . . .
Cu1 Cu 0.58587(9) 0.35211(8) 0.56610(5) 0.02385(17) Uani 1 1 d . . . . .
N1 N 0.8539(6) 0.1959(5) 0.5355(3) 0.0223(9) Uani 1 1 d . . . . .
C7 C 0.1824(4) 0.5014(3) 0.7704(2) 0.0202(10) Uani 1 1 d G . . . .
C12 C 0.0807(5) 0.5785(4) 0.69909(18) 0.0292(13) Uani 1 1 d G . . . .
H12 H 0.124099 0.546529 0.633593 0.035 Uiso 1 1 calc R U . . .
C11 C -0.0844(5) 0.7024(4) 0.7236(2) 0.0349(14) Uani 1 1 d G . . . .
H11 H -0.153863 0.755111 0.674932 0.042 Uiso 1 1 calc R U . . .
C10 C -0.1478(4) 0.7492(4) 0.8195(3) 0.0296(13) Uani 1 1 d G . . . .
H10 H -0.260647 0.833867 0.836253 0.035 Uiso 1 1 calc R U . . .
C9 C -0.0461(5) 0.6721(4) 0.89074(19) 0.0277(12) Uani 1 1 d G . . . .
H9 H -0.089470 0.704041 0.956235 0.033 Uiso 1 1 calc R U . . .
C8 C 0.1190(5) 0.5482(4) 0.8662(2) 0.0248(11) Uani 1 1 d G . . . .
H8 H 0.188493 0.495458 0.914897 0.030 Uiso 1 1 calc R U . . .
C13 C 0.5301(5) 0.3034(4) 0.8368(2) 0.0273(12) Uani 1 1 d G . . . .
C14 C 0.5309(5) 0.1928(3) 0.9159(2) 0.0238(11) Uani 1 1 d G . . . .
H14 H 0.475362 0.123318 0.918015 0.029 Uiso 1 1 calc R U . . .
C15 C 0.6130(5) 0.1839(4) 0.9919(2) 0.0300(13) Uani 1 1 d G . . . .
H15 H 0.613580 0.108264 1.045960 0.036 Uiso 1 1 calc R U . . .
C16 C 0.6943(5) 0.2855(4) 0.9888(2) 0.0272(12) Uani 1 1 d G . . . .
H16 H 0.750404 0.279407 1.040735 0.033 Uiso 1 1 calc R U . . .
C17 C 0.6935(4) 0.3961(4) 0.9097(3) 0.0292(12) Uani 1 1 d G . . . .
H17 H 0.749011 0.465604 0.907565 0.035 Uiso 1 1 calc R U . . .
C18 C 0.6114(5) 0.4051(3) 0.8337(2) 0.0239(11) Uani 1 1 d G . . . .
H18 H 0.610793 0.480660 0.779618 0.029 Uiso 1 1 calc R U . . .
C21 C 0.8375(8) -0.1276(6) 0.4509(4) 0.0244(11) Uani 1 1 d . . . . .
H21 H 0.753527 -0.157519 0.434050 0.029 Uiso 1 1 calc R U . . .
C20 C 0.7781(7) 0.0136(6) 0.4812(4) 0.0247(11) Uani 1 1 d . . . . .
H20 H 0.653719 0.082856 0.487558 0.030 Uiso 1 1 calc R U . . .
C1 C 0.3313(5) 0.1608(3) 0.7576(3) 0.0247(11) Uani 1 1 d G . . . .
C2 C 0.1509(4) 0.1771(3) 0.8010(3) 0.0283(13) Uani 1 1 d G . . . .
H2 H 0.062334 0.272399 0.823929 0.034 Uiso 1 1 calc R U . . .
C3 C 0.1001(4) 0.0540(4) 0.8107(3) 0.0321(13) Uani 1 1 d G . . . .
H3 H -0.023226 0.065167 0.840364 0.038 Uiso 1 1 calc R U . . .
C4 C 0.2297(5) -0.0854(4) 0.7772(3) 0.0315(13) Uani 1 1 d G . . . .
H4 H 0.194946 -0.169503 0.783836 0.038 Uiso 1 1 calc R U . . .
C5 C 0.4101(5) -0.1017(3) 0.7338(3) 0.0307(12) Uani 1 1 d G . . . .
H5 H 0.498679 -0.196943 0.710874 0.037 Uiso 1 1 calc R U . . .
C6 C 0.4609(4) 0.0214(4) 0.7241(2) 0.0220(11) Uani 1 1 d G . . . .
H6 H 0.584242 0.010288 0.694439 0.026 Uiso 1 1 calc R U . . .
C19 C 0.9123(7) 0.0540(6) 0.5032(4) 0.0241(11) Uani 1 1 d . . . . .
C22 C 1.0184(8) -0.2300(6) 0.4439(4) 0.0242(11) Uani 1 1 d . . . . .
H22 H 1.053155 -0.328650 0.423559 0.029 Uiso 1 1 calc R U . . .

loop_
_atom_site_aniso_label
_atom_site_aniso_U_11
_atom_site_aniso_U_22
_atom_site_aniso_U_33
_atom_site_aniso_U_23
_atom_site_aniso_U_13
_atom_site_aniso_U_12
Br1 0.0334(3) 0.0201(3) 0.0241(3) 0.0017(2) -0.0098(2) -0.0105(2)
As1 0.0239(3) 0.0178(3) 0.0178(3) 0.0018(2) -0.0049(2) -0.0074(2)
Cu1 0.0272(4) 0.0197(3) 0.0200(3) 0.0004(3) -0.0038(3) -0.0065(3)
N1 0.028(2) 0.016(2) 0.022(2) -0.0004(17) -0.0058(19) -0.0080(19)
C7 0.026(3) 0.017(2) 0.019(2) -0.0011(18) -0.004(2) -0.010(2)
C12 0.032(3) 0.027(3) 0.021(2) 0.006(2) -0.005(2) -0.007(2)
C11 0.035(3) 0.031(3) 0.028(3) 0.008(2) -0.012(3) -0.004(3)
C10 0.028(3) 0.023(3) 0.025(2) 0.005(2) 0.000(2) -0.004(2)
C9 0.029(3) 0.024(3) 0.024(3) -0.001(2) -0.002(2) -0.008(2)
C8 0.031(3) 0.021(3) 0.021(2) 0.004(2) -0.011(2) -0.007(2)
C13 0.041(3) 0.016(3) 0.020(2) -0.0043(19) -0.002(2) -0.010(2)
C14 0.022(3) 0.024(3) 0.026(3) 0.000(2) -0.003(2) -0.012(2)
C15 0.034(3) 0.027(3) 0.025(3) 0.010(2) -0.008(2) -0.011(2)
C16 0.024(3) 0.034(3) 0.026(3) -0.008(2) -0.005(2) -0.011(2)
C17 0.025(3) 0.023(3) 0.039(3) -0.007(2) -0.007(2) -0.007(2)
C18 0.023(3) 0.022(3) 0.027(3) 0.000(2) -0.004(2) -0.011(2)
C21 0.029(3) 0.026(3) 0.016(2) 0.004(2) -0.006(2) -0.012(2)
C20 0.022(3) 0.022(3) 0.029(3) -0.001(2) -0.005(2) -0.009(2)
C1 0.032(3) 0.031(3) 0.017(2) 0.001(2) -0.009(2) -0.017(2)
C2 0.028(3) 0.023(3) 0.030(3) -0.004(2) 0.002(2) -0.012(2)
C3 0.030(3) 0.037(3) 0.037(3) 0.001(3) -0.011(3) -0.020(3)
C4 0.043(3) 0.027(3) 0.027(3) 0.006(2) -0.008(3) -0.019(3)
C5 0.047(3) 0.020(3) 0.023(3) 0.006(2) -0.021(2) -0.006(2)
C6 0.035(3) 0.026(3) 0.013(2) 0.0081(19) -0.012(2) -0.019(2)
C19 0.037(3) 0.020(3) 0.014(2) 0.005(2) -0.009(2) -0.011(2)
C22 0.034(3) 0.019(3) 0.021(2) -0.002(2) -0.007(2) -0.011(2)

loop_
_atom_type_symbol
_atom_type_description
_atom_type_scat_dispersion_real
_atom_type_scat_dispersion_imag
_atom_type_scat_source
C C 0.0033 0.0016 'International Tables Vol C Tables 4.2.6.8 and 6.1.1.4'
H H 0.0000 0.0000 'International Tables Vol C Tables 4.2.6.8 and 6.1.1.4'
As As 0.0499 2.0058 'International Tables Vol C Tables 4.2.6.8 and 6.1.1.4'
Br Br -0.2901 2.4595 'International Tables Vol C Tables 4.2.6.8 and 6.1.1.4'
Cu Cu 0.3201 1.2651 'International Tables Vol C Tables 4.2.6.8 and 6.1.1.4'
N N 0.0061 0.0033 'International Tables Vol C Tables 4.2.6.8 and 6.1.1.4'

loop_
_exptl_crystal_face_index_h
_exptl_crystal_face_index_k
_exptl_crystal_face_index_l
_exptl_crystal_face_perp_dist
0 0 1 0.0425
1 -1 1 0.0824
1 0 0 0.0752
1 0 -1 0.0606
2 1 2 0.0546
-1 -1 1 0.0554
0 -7 -16 0.0509
-10 -2 -13 0.0917
-6 7 -7 0.0690
-1 1 -19 0.0425
10 11 6 0.0423
-6 -6 13 0.0307

loop_
_geom_angle_atom_site_label_1
_geom_angle_atom_site_label_2
_geom_angle_atom_site_label_3
_geom_angle
_geom_angle_site_symmetry_1
_geom_angle_site_symmetry_3
_geom_angle_publ_flag
Cu1 Br1 Cu1 76.95(3) . 2_666 ?
C7 As1 Cu1 117.42(10) . . ?
C13 As1 Cu1 116.82(11) . . ?
C13 As1 C7 100.39(15) . . ?
C1 As1 Cu1 115.38(11) . . ?
C1 As1 C7 101.36(15) . . ?
C1 As1 C13 102.96(15) . . ?
Br1 Cu1 Br1 103.05(3) . 2_666 ?
As1 Cu1 Br1 107.13(3) . . ?
As1 Cu1 Br1 105.19(3) . 2_666 ?
N1 Cu1 Br1 104.14(13) . 2_666 ?
N1 Cu1 Br1 119.32(13) . . ?
N1 Cu1 As1 116.17(12) . . ?
C19 N1 Cu1 125.9(4) . . ?
C22 N1 Cu1 117.6(4) 2_756 . ?
C22 N1 C19 116.3(5) 2_756 . ?
C12 C7 As1 116.86(18) . . ?
C12 C7 C8 120.0 . . ?
C8 C7 As1 123.14(18) . . ?
C11 C12 C7 120.0 . . ?
C10 C11 C12 120.0 . . ?
C11 C10 C9 120.0 . . ?
C10 C9 C8 120.0 . . ?
C9 C8 C7 120.0 . . ?
C14 C13 As1 123.41(19) . . ?
C14 C13 C18 120.0 . . ?
C18 C13 As1 116.57(19) . . ?
C15 C14 C13 120.0 . . ?
C14 C15 C16 120.0 . . ?
C17 C16 C15 120.0 . . ?
C16 C17 C18 120.0 . . ?
C17 C18 C13 120.0 . . ?
C20 C21 C22 121.5(5) . . ?
C21 C20 C19 116.8(5) . . ?
C2 C1 As1 123.54(19) . . ?
C2 C1 C6 120.0 . . ?
C6 C1 As1 116.19(19) . . ?
C3 C2 C1 120.0 . . ?
C4 C3 C2 120.0 . . ?
C3 C4 C5 120.0 . . ?
C6 C5 C4 120.0 . . ?
C5 C6 C1 120.0 . . ?
N1 C19 C20 117.6(5) . . ?
N1 C19 C19 123.8(7) . 2_756 ?
C19 C19 C20 118.5(6) 2_756 . ?
N1 C22 C21 123.0(5) 2_756 . ?

loop_
_geom_bond_atom_site_label_1
_geom_bond_atom_site_label_2
_geom_bond_distance
_geom_bond_site_symmetry_2
_geom_bond_publ_flag
Br1 Cu1 2.5026(9) . ?
Br1 Cu1 2.5121(9) 2_666 ?
As1 Cu1 2.3505(8) . ?
As1 C7 1.951(3) . ?
As1 C13 1.950(3) . ?
As1 C1 1.949(3) . ?
Cu1 N1 2.064(4) . ?
N1 C19 1.371(7) . ?
N1 C22 1.339(7) 2_756 ?
C7 C12 1.3900 . ?
C7 C8 1.3900 . ?
C12 C11 1.3900 . ?
C11 C10 1.3900 . ?
C10 C9 1.3900 . ?
C9 C8 1.3900 . ?
C13 C14 1.3900 . ?
C13 C18 1.3900 . ?
C14 C15 1.3900 . ?
C15 C16 1.3900 . ?
C16 C17 1.3900 . ?
C17 C18 1.3900 . ?
C21 C20 1.353(7) . ?
C21 C22 1.388(7) . ?
C20 C19 1.438(7) . ?
C1 C2 1.3900 . ?
C1 C6 1.3900 . ?
C2 C3 1.3900 . ?
C3 C4 1.3900 . ?
C4 C5 1.3900 . ?
C5 C6 1.3900 . ?
C19 C19 1.372(11) 2_756 ?

loop_
_exptl_oxdiff_crystal_face_indexfrac_h
_exptl_oxdiff_crystal_face_indexfrac_k
_exptl_oxdiff_crystal_face_indexfrac_l
_exptl_oxdiff_crystal_face_x
_exptl_oxdiff_crystal_face_y
_exptl_oxdiff_crystal_face_z
0.0003 0.0005 1.0022 -0.0011 0.0035 0.0527
1.0091 -1.4930 0.5068 0.1058 -0.1472 0.0264
1.0073 -0.4951 -0.4964 0.0970 -0.0713 -0.0384
1.0064 0.0038 -0.9979 0.0926 -0.0334 -0.0708
2.0124 1.0079 2.0120 0.1706 0.0269 0.0569
-1.0048 -1.0022 0.9989 -0.0826 -0.0461 0.0830
-0.2734 -7.3864 -16.4125 0.0669 -0.6367 -0.7682
-10.0965 -2.0755 -12.7513 -0.8824 0.0927 -0.4614
-6.3072 6.7506 -6.9105 -0.6316 0.7014 -0.3304
-0.8672 0.9961 -19.0368 -0.0664 0.0383 -0.9971
10.1645 10.9568 6.0481 0.8090 0.5878 -0.0000
-5.5332 -5.9851 12.8338 -0.4590 -0.2650 0.8480
